data_7058737
loop_
_publ_author_name
'Yang, Xiaoming'
'Wang, Yanna'
'Li, Zhimin'
'Du, Jiang'
'Wang, Lin'
'Zhang, Tonglai'

_publ_section_title
;
 Energetic transition metal complexes based on methyl carbazate and picric
 acid: syntheses, structures, physicochemical properties and catalysis on
 the thermal decomposition of ammonium perchlorate
;
_journal_issue 35
_journal_name_full 'New Journal of Chemistry'
_journal_page_first 14159
_journal_paper_doi 10.1039/C9NJ03591E
_journal_volume 43
_journal_year 2019
_chemical_formula_moiety 'C4 H16 Fe N4 O6, 2(C6 H2 N3 O7)'
_chemical_formula_sum 'C16 H20 Fe N10 O20'
_chemical_formula_weight 728.27
_space_group_crystal_system monoclinic
_space_group_IT_number 15
_space_group_name_Hall '-C 2yc'
_space_group_name_H-M_alt 'C 1 2/c 1'
_symmetry_space_group_name_Hall '-C 2yc'
_symmetry_space_group_name_H-M 'C 1 2/c 1'
_atom_sites_solution_hydrogens mixed
_atom_sites_solution_primary dual
_audit_creation_date 2018-09-12
_audit_creation_method
;
Olex2 1.2
(compiled 2018.05.29 svn.r3508 for OlexSys, GUI svn.r5506)
;
_audit_update_record
;
2018-11-27 deposited with the CCDC.    2019-08-06 downloaded from the CCDC.
;
_cell_angle_alpha 90
_cell_angle_beta 101.34(3)
_cell_angle_gamma 90
_cell_formula_units_Z 4
_cell_length_a 14.392(3)
_cell_length_b 7.9132(16)
_cell_length_c 24.259(5)
_cell_measurement_reflns_used 4517
_cell_measurement_temperature 153(2)
_cell_measurement_theta_max 27.4816
_cell_measurement_theta_min 1.7123
_cell_volume 2708.8(10)
_computing_molecular_graphics 'Olex2 (Dolomanov et al., 2009)'
_computing_publication_material 'Olex2 (Dolomanov et al., 2009)'
_computing_structure_refinement 'ShelXL (Sheldrick, 2015)'
_computing_structure_solution 'ShelXT (Sheldrick, 2015)'
_diffrn_ambient_temperature 153.15
_diffrn_measured_fraction_theta_full 0.988
_diffrn_measured_fraction_theta_max 0.988
_diffrn_measurement_device_type 'multiwire proportional'
_diffrn_measurement_method 'phi and omega scans'
_diffrn_radiation_monochromator graphite
_diffrn_radiation_type MoK\a
_diffrn_radiation_wavelength 0.71073
_diffrn_reflns_av_R_equivalents 0.0414
_diffrn_reflns_av_unetI/netI 0.0348
_diffrn_reflns_Laue_measured_fraction_full 0.988
_diffrn_reflns_Laue_measured_fraction_max 0.988
_diffrn_reflns_limit_h_max 18
_diffrn_reflns_limit_h_min -18
_diffrn_reflns_limit_k_max 10
_diffrn_reflns_limit_k_min -10
_diffrn_reflns_limit_l_max 31
_diffrn_reflns_limit_l_min -30
_diffrn_reflns_number 10572
_diffrn_reflns_point_group_measured_fraction_full 0.988
_diffrn_reflns_point_group_measured_fraction_max 0.988
_diffrn_reflns_theta_full 25.242
_diffrn_reflns_theta_max 27.487
_diffrn_reflns_theta_min 2.887
_exptl_absorpt_coefficient_mu 0.669
_exptl_absorpt_correction_T_max 1.0000
_exptl_absorpt_correction_T_min 0.8679
_exptl_absorpt_correction_type multi-scan
_exptl_absorpt_process_details 'CrystalClear (Rigaku Inc., 2008)'
_exptl_crystal_colour yellow
_exptl_crystal_density_diffrn 1.786
_exptl_crystal_description block
_exptl_crystal_F_000 1488
_exptl_crystal_size_max 0.23
_exptl_crystal_size_mid 0.2
_exptl_crystal_size_min 0.19
_refine_diff_density_max 0.514
_refine_diff_density_min -0.492
_refine_diff_density_rms 0.072
_refine_ls_extinction_method none
_refine_ls_goodness_of_fit_ref 1.112
_refine_ls_hydrogen_treatment constr
_refine_ls_matrix_type full
_refine_ls_number_parameters 214
_refine_ls_number_reflns 3080
_refine_ls_number_restraints 0
_refine_ls_restrained_S_all 1.112
_refine_ls_R_factor_all 0.0456
_refine_ls_R_factor_gt 0.0427
_refine_ls_shift/su_max 0.000
_refine_ls_shift/su_mean 0.000
_refine_ls_structure_factor_coef Fsqd
_refine_ls_weighting_details 'w=1/[\s^2^(Fo^2^)+(0.0420P)^2^+4.6196P] where P=(Fo^2^+2Fc^2^)/3'
_refine_ls_weighting_scheme calc
_refine_ls_wR_factor_gt 0.1009
_refine_ls_wR_factor_ref 0.1029
_reflns_Friedel_coverage 0.000
_reflns_number_gt 2903
_reflns_number_total 3080
_reflns_threshold_expression 'I > 2\s(I)'
_cod_data_source_file c9nj03591e2.cif
_cod_data_source_block bwn18263
_cod_depositor_comments 'Adding full bibliography for 7058734--7058740.cif.'
_cod_original_cell_volume 2708.9(10)
_cod_database_code 7058737
_shelx_shelxl_version_number 2018/3
_shelx_space_group_comment
;
The symmetry employed for this shelxl refinement is uniquely defined
by the following loop, which should always be used as a source of
symmetry information in preference to the above space-group names.
They are only intended as comments.
;
_shelx_estimated_absorpt_t_max 0.883
_shelx_estimated_absorpt_t_min 0.861
_olex2_refinement_description
;
1. Fixed Uiso
 At 1.2 times of:
  All C(H) groups, All N(H) groups, All N(H,H) groups, All O(H,H) groups
 At 1.5 times of:
  All C(H,H,H) groups
2.a Riding coordinates:
 O10(H10A,H10B)
2.b Secondary CH2 refined with riding coordinates:
 N5(H5A,H5B)
2.c Aromatic/amide H refined with riding coordinates:
 N4(H4A), C4(H4), C2(H2)
2.d Idealised Me refined as rotating group:
 C7(H7A,H7B,H7C)
;
_olex2_submission_special_instructions 'No special instructions were received'

loop_
_space_group_symop_operation_xyz
'x, y, z'
'-x, y, -z+1/2'
'x+1/2, y+1/2, z'
'-x+1/2, y+1/2, -z+1/2'
'-x, -y, -z'
'x, -y, z-1/2'
'-x+1/2, -y+1/2, -z'
'x+1/2, -y+1/2, z-1/2'

loop_
_atom_site_label
_atom_site_type_symbol
_atom_site_fract_x
_atom_site_fract_y
_atom_site_fract_z
_atom_site_U_iso_or_equiv
_atom_site_adp_type
_atom_site_occupancy
_atom_site_site_symmetry_order
_atom_site_calc_flag
_atom_site_refinement_flags_posn
_atom_site_refinement_flags_adp
_atom_site_refinement_flags_occupancy
Fe1 Fe 0.500000 0.70530(5) 0.250000 0.01609(12) Uani 1 2 d S T P
O9 O 0.44441(10) 0.52445(19) 0.30018(6) 0.0216(3) Uani 1 1 d . . .
O7 O 0.32277(10) 0.8315(2) 0.35333(6) 0.0212(3) Uani 1 1 d . . .
O10 O 0.45126(10) 0.90702(19) 0.29231(6) 0.0224(3) Uani 1 1 d . . .
H10A H 0.418379 0.886184 0.316542 0.027 Uiso 1 1 d R . .
H10B H 0.496579 0.963654 0.310352 0.027 Uiso 1 1 d R . .
O5 O 0.55966(10) 0.8437(2) 0.48281(7) 0.0283(4) Uani 1 1 d . . .
O3 O 0.26743(12) 0.3831(2) 0.55649(7) 0.0330(4) Uani 1 1 d . . .
O6 O 0.48160(12) 0.9816(2) 0.41183(7) 0.0307(4) Uani 1 1 d . . .
O4 O 0.41314(12) 0.4625(2) 0.58602(7) 0.0319(4) Uani 1 1 d . . .
O2 O 0.14119(11) 0.4798(2) 0.35173(7) 0.0314(4) Uani 1 1 d . . .
O8 O 0.32315(11) 0.3486(2) 0.30333(7) 0.0295(4) Uani 1 1 d . . .
O1 O 0.13052(12) 0.7508(2) 0.34259(8) 0.0385(4) Uani 1 1 d . . .
N2 N 0.33842(13) 0.4611(2) 0.55049(7) 0.0231(4) Uani 1 1 d . . .
N1 N 0.16990(12) 0.6238(2) 0.36447(7) 0.0213(4) Uani 1 1 d . . .
N4 N 0.31514(12) 0.5175(2) 0.22923(7) 0.0223(4) Uani 1 1 d . . .
H4A H 0.257403 0.480069 0.216246 0.027 Uiso 1 1 calc R . .
N3 N 0.48758(12) 0.8678(2) 0.44678(7) 0.0201(4) Uani 1 1 d . . .
N5 N 0.36009(11) 0.6354(2) 0.19918(7) 0.0191(4) Uani 1 1 d . . .
H5A H 0.323357 0.729306 0.191487 0.023 Uiso 1 1 calc R . .
H5B H 0.367725 0.589231 0.165997 0.023 Uiso 1 1 calc R . .
C4 C 0.40942(14) 0.6637(3) 0.49488(8) 0.0191(4) Uani 1 1 d . . .
H4 H 0.462995 0.670619 0.524735 0.023 Uiso 1 1 calc R . .
C8 C 0.36621(14) 0.4665(3) 0.27876(9) 0.0191(4) Uani 1 1 d . . .
C3 C 0.33483(14) 0.5579(3) 0.49941(8) 0.0191(4) Uani 1 1 d . . .
C5 C 0.40593(13) 0.7591(3) 0.44704(8) 0.0176(4) Uani 1 1 d . . .
C1 C 0.25356(13) 0.6420(3) 0.40915(8) 0.0181(4) Uani 1 1 d . . .
C2 C 0.25566(14) 0.5445(3) 0.45624(9) 0.0195(4) Uani 1 1 d . . .
H2 H 0.204876 0.470577 0.459234 0.023 Uiso 1 1 calc R . .
C6 C 0.32744(13) 0.7553(3) 0.39927(8) 0.0169(4) Uani 1 1 d . . .
C7 C 0.37715(16) 0.2854(3) 0.35637(10) 0.0298(5) Uani 1 1 d . . .
H7A H 0.440298 0.250679 0.351328 0.045 Uiso 1 1 calc GR . .
H7B H 0.344248 0.188259 0.368685 0.045 Uiso 1 1 calc GR . .
H7C H 0.383264 0.374796 0.384826 0.045 Uiso 1 1 calc GR . .

loop_
_atom_site_aniso_label
_atom_site_aniso_U_11
_atom_site_aniso_U_22
_atom_site_aniso_U_33
_atom_site_aniso_U_23
_atom_site_aniso_U_13
_atom_site_aniso_U_12
Fe1 0.01336(19) 0.0187(2) 0.0159(2) 0.000 0.00205(14) 0.000
O9 0.0163(7) 0.0244(8) 0.0219(7) 0.0038(6) -0.0012(5) -0.0051(6)
O7 0.0167(7) 0.0295(8) 0.0172(7) 0.0049(6) 0.0025(5) -0.0006(6)
O10 0.0208(7) 0.0264(8) 0.0221(7) -0.0059(6) 0.0093(6) -0.0042(6)
O5 0.0168(7) 0.0345(9) 0.0310(8) 0.0029(7) -0.0016(6) -0.0061(6)
O3 0.0300(8) 0.0390(10) 0.0315(9) 0.0114(8) 0.0097(7) -0.0095(7)
O6 0.0336(9) 0.0328(9) 0.0240(8) 0.0076(7) 0.0019(7) -0.0123(7)
O4 0.0312(9) 0.0421(10) 0.0199(8) 0.0076(7) -0.0014(6) -0.0056(7)
O2 0.0261(8) 0.0308(9) 0.0343(9) -0.0122(7) -0.0017(7) -0.0054(7)
O8 0.0194(7) 0.0334(9) 0.0338(9) 0.0105(7) 0.0002(6) -0.0081(6)
O1 0.0223(8) 0.0352(10) 0.0520(11) 0.0144(9) -0.0076(8) 0.0009(7)
N2 0.0274(9) 0.0233(9) 0.0187(9) 0.0017(7) 0.0053(7) -0.0014(7)
N1 0.0152(8) 0.0269(10) 0.0219(9) 0.0000(8) 0.0042(7) -0.0011(7)
N4 0.0152(8) 0.0268(10) 0.0234(9) 0.0029(7) -0.0003(7) -0.0055(7)
N3 0.0182(8) 0.0236(9) 0.0187(8) -0.0023(7) 0.0039(6) -0.0040(7)
N5 0.0156(8) 0.0237(9) 0.0169(8) 0.0012(7) 0.0007(6) 0.0007(7)
C4 0.0188(9) 0.0216(10) 0.0159(9) -0.0009(8) 0.0013(7) -0.0003(8)
C8 0.0159(9) 0.0184(10) 0.0233(10) -0.0002(8) 0.0046(7) -0.0004(7)
C3 0.0210(9) 0.0209(10) 0.0157(9) 0.0022(8) 0.0041(7) -0.0001(8)
C5 0.0148(8) 0.0194(9) 0.0190(9) -0.0012(8) 0.0046(7) -0.0017(7)
C1 0.0134(8) 0.0209(10) 0.0193(9) -0.0027(8) 0.0015(7) -0.0004(7)
C2 0.0177(9) 0.0185(10) 0.0230(10) -0.0008(8) 0.0057(8) -0.0014(7)
C6 0.0155(9) 0.0183(9) 0.0173(9) -0.0011(8) 0.0042(7) 0.0012(7)
C7 0.0256(11) 0.0310(13) 0.0327(12) 0.0131(10) 0.0052(9) -0.0005(9)

loop_
_atom_type_symbol
_atom_type_description
_atom_type_scat_dispersion_real
_atom_type_scat_dispersion_imag
_atom_type_scat_source
C C 0.0033 0.0016 'International Tables Vol C Tables 4.2.6.8 and 6.1.1.4'
H H 0.0000 0.0000 'International Tables Vol C Tables 4.2.6.8 and 6.1.1.4'
Fe Fe 0.3463 0.8444 'International Tables Vol C Tables 4.2.6.8 and 6.1.1.4'
N N 0.0061 0.0033 'International Tables Vol C Tables 4.2.6.8 and 6.1.1.4'
O O 0.0106 0.0060 'International Tables Vol C Tables 4.2.6.8 and 6.1.1.4'

loop_
_geom_angle_atom_site_label_1
_geom_angle_atom_site_label_2
_geom_angle_atom_site_label_3
_geom_angle
_geom_angle_site_symmetry_1
_geom_angle_site_symmetry_3
O9 Fe1 O9 95.76(9) 2_655 .
O9 Fe1 N5 75.41(6) . .
O9 Fe1 N5 85.22(6) . 2_655
O9 Fe1 N5 85.22(6) 2_655 .
O9 Fe1 N5 75.41(6) 2_655 2_655
O10 Fe1 O9 91.86(6) 2_655 2_655
O10 Fe1 O9 91.86(6) . .
O10 Fe1 O9 172.37(6) . 2_655
O10 Fe1 O9 172.37(6) 2_655 .
O10 Fe1 O10 80.54(8) . 2_655
O10 Fe1 N5 105.87(6) . 2_655
O10 Fe1 N5 96.20(6) 2_655 2_655
O10 Fe1 N5 96.20(6) . .
O10 Fe1 N5 105.86(6) 2_655 .
N5 Fe1 N5 151.06(10) 2_655 .
C8 O9 Fe1 115.03(13) . .
Fe1 O10 H10A 118.9 . .
Fe1 O10 H10B 111.2 . .
H10A O10 H10B 103.1 . .
C8 O8 C7 115.11(16) . .
O3 N2 O4 123.44(19) . .
O3 N2 C3 118.49(18) . .
O4 N2 C3 118.07(18) . .
O2 N1 C1 117.70(18) . .
O1 N1 O2 123.24(18) . .
O1 N1 C1 119.04(18) . .
N5 N4 H4A 122.1 . .
C8 N4 H4A 122.1 . .
C8 N4 N5 115.72(16) . .
O5 N3 C5 118.19(17) . .
O6 N3 O5 122.53(18) . .
O6 N3 C5 119.26(17) . .
Fe1 N5 H5A 109.8 . .
Fe1 N5 H5B 109.8 . .
N4 N5 Fe1 109.59(12) . .
N4 N5 H5A 109.8 . .
N4 N5 H5B 109.8 . .
H5A N5 H5B 108.2 . .
C3 C4 H4 120.0 . .
C5 C4 H4 120.0 . .
C5 C4 C3 119.90(19) . .
O9 C8 O8 122.81(19) . .
O9 C8 N4 124.07(19) . .
O8 C8 N4 113.11(17) . .
C4 C3 N2 119.36(18) . .
C4 C3 C2 121.34(18) . .
C2 C3 N2 119.30(18) . .
C4 C5 N3 115.55(18) . .
C4 C5 C6 123.75(19) . .
C6 C5 N3 120.70(18) . .
C2 C1 N1 116.24(18) . .
C2 C1 C6 126.10(18) . .
C6 C1 N1 117.63(18) . .
C3 C2 H2 121.2 . .
C1 C2 C3 117.63(18) . .
C1 C2 H2 121.2 . .
O7 C6 C5 126.56(18) . .
O7 C6 C1 122.09(18) . .
C1 C6 C5 111.27(17) . .
O8 C7 H7A 109.5 . .
O8 C7 H7B 109.5 . .
O8 C7 H7C 109.5 . .
H7A C7 H7B 109.5 . .
H7A C7 H7C 109.5 . .
H7B C7 H7C 109.5 . .

loop_
_geom_bond_atom_site_label_1
_geom_bond_atom_site_label_2
_geom_bond_distance
_geom_bond_site_symmetry_2
Fe1 O9 2.1337(15) 2_655
Fe1 O9 2.1337(15) .
Fe1 O10 2.0921(15) .
Fe1 O10 2.0921(15) 2_655
Fe1 N5 2.2147(17) .
Fe1 N5 2.2147(18) 2_655
O9 C8 1.232(2) .
O7 C6 1.257(2) .
O10 H10A 0.8402 .
O10 H10B 0.8400 .
O5 N3 1.233(2) .
O3 N2 1.227(2) .
O6 N3 1.228(2) .
O4 N2 1.239(2) .
O2 N1 1.231(2) .
O8 C8 1.324(3) .
O8 C7 1.455(3) .
O1 N1 1.223(2) .
N2 C3 1.449(3) .
N1 C1 1.460(3) .
N4 H4A 0.8800 .
N4 N5 1.416(2) .
N4 C8 1.341(3) .
N3 C5 1.458(3) .
N5 H5A 0.9100 .
N5 H5B 0.9100 .
C4 H4 0.9500 .
C4 C3 1.383(3) .
C4 C5 1.377(3) .
C3 C2 1.392(3) .
C5 C6 1.451(3) .
C1 C2 1.374(3) .
C1 C6 1.446(3) .
C2 H2 0.9500 .
C7 H7A 0.9800 .
C7 H7B 0.9800 .
C7 H7C 0.9800 .

loop_
_geom_torsion_atom_site_label_1
_geom_torsion_atom_site_label_2
_geom_torsion_atom_site_label_3
_geom_torsion_atom_site_label_4
_geom_torsion
Fe1 O9 C8 O8 177.52(16)
Fe1 O9 C8 N4 -3.9(3)
O5 N3 C5 C4 13.8(3)
O5 N3 C5 C6 -166.32(19)
O3 N2 C3 C4 171.8(2)
O3 N2 C3 C2 -7.2(3)
O6 N3 C5 C4 -164.61(19)
O6 N3 C5 C6 15.3(3)
O4 N2 C3 C4 -7.8(3)
O4 N2 C3 C2 173.2(2)
O2 N1 C1 C2 -44.6(3)
O2 N1 C1 C6 133.3(2)
O1 N1 C1 C2 133.6(2)
O1 N1 C1 C6 -48.5(3)
N2 C3 C2 C1 178.12(18)
N1 C1 C2 C3 179.50(18)
N1 C1 C6 O7 -2.7(3)
N1 C1 C6 C5 -179.56(17)
N3 C5 C6 O7 4.7(3)
N3 C5 C6 C1 -178.68(17)
N5 N4 C8 O9 5.3(3)
N5 N4 C8 O8 -176.01(17)
C4 C3 C2 C1 -0.9(3)
C4 C5 C6 O7 -175.5(2)
C4 C5 C6 C1 1.2(3)
C8 N4 N5 Fe1 -3.6(2)
C3 C4 C5 N3 179.29(18)
C3 C4 C5 C6 -0.6(3)
C5 C4 C3 N2 -178.62(18)
C5 C4 C3 C2 0.4(3)
C2 C1 C6 O7 175.05(19)
C2 C1 C6 C5 -1.8(3)
C6 C1 C2 C3 1.7(3)
C7 O8 C8 O9 -3.1(3)
C7 O8 C8 N4 178.13(19)
